data_1551858
loop_
_publ_author_name
'Bolla, Geetha'
'Nangia, Ashwini'

_publ_section_title
;
 Supramolecular synthon hierarchy in sulfonamide cocrystals with
 <i>syn</i>-amides and <i>N</i>-oxides
;
_journal_issue 4
_journal_name_full IUCrJ
_journal_page_first
;
;
_journal_paper_doi 10.1107/S2052252519005037
_journal_volume 6
_journal_year 2019
_chemical_formula_moiety 'C12 H11 Cl N2 O5 S, 0.5(C2 H6 O), C4 H7 N O'
_chemical_formula_sum 'C17 H21 Cl N3 O6.5 S'
_chemical_formula_weight 439.38
_chemical_melting_point 383
_chemical_name_common FUROS2PY
_space_group_crystal_system monoclinic
_space_group_IT_number 15
_space_group_name_Hall '-C 2yc'
_space_group_name_H-M_alt 'C 1 2/c 1'
_symmetry_space_group_name_Hall '-C 2yc'
_symmetry_space_group_name_H-M 'C 1 2/c 1'
_atom_sites_solution_hydrogens mixed
_atom_sites_solution_primary direct
_audit_creation_date 2017-06-24
_audit_creation_method
;
Olex2 1.2
(compiled 2017.03.28 svn.r3405 for OlexSys, GUI svn.r5337)
;
_cell_angle_alpha 90
_cell_angle_beta 123.868(16)
_cell_angle_gamma 90
_cell_formula_units_Z 8
_cell_length_a 23.819(3)
_cell_length_b 8.4372(5)
_cell_length_c 23.450(2)
_cell_measurement_reflns_used 3313
_cell_measurement_temperature 298(2)
_cell_measurement_theta_max 28.1720
_cell_measurement_theta_min 3.4250
_cell_volume 3913.0(10)
_computing_cell_refinement
;
CrysAlisPro, Agilent Technologies,
Version 1.171.36.28 (release 01-02-2013 CrysAlis171 .NET)
(compiled Feb  1 2013,16:14:44)
;
_computing_data_collection
;
CrysAlisPro, Agilent Technologies,
Version 1.171.36.28 (release 01-02-2013 CrysAlis171 .NET)
(compiled Feb  1 2013,16:14:44)
;
_computing_data_reduction
;
CrysAlisPro, Agilent Technologies,
Version 1.171.36.28 (release 01-02-2013 CrysAlis171 .NET)
(compiled Feb  1 2013,16:14:44)
;
_computing_molecular_graphics 'Olex2 (Dolomanov et al., 2009)'
_computing_publication_material 'Olex2 (Dolomanov et al., 2009)'
_computing_structure_refinement 'ShelXL (Sheldrick, 2015)'
_computing_structure_solution 'SIR2004 (Burla et al., 2007)'
_diffrn_ambient_temperature 293(2)
_diffrn_detector_area_resol_mean 16.3291
_diffrn_measured_fraction_theta_full 0.998
_diffrn_measured_fraction_theta_max 0.998
_diffrn_measurement_details
;
#__ type_ start__ end____ width___ exp.time_
  1 omega   19.00   91.00   1.0000   53.0000
omega____ theta____ kappa____ phi______ frames
    -       18.9347   37.0000  150.0000 72

#__ type_ start__ end____ width___ exp.time_
  2 omega   45.00   71.00   1.0000   53.0000
omega____ theta____ kappa____ phi______ frames
    -       18.9347  179.0000    0.0000 26

#__ type_ start__ end____ width___ exp.time_
  3 omega  -13.00   89.00   1.0000   53.0000
omega____ theta____ kappa____ phi______ frames
    -       18.9347   19.0000   90.0000 102

#__ type_ start__ end____ width___ exp.time_
  4 omega  -18.00   21.00   1.0000   53.0000
omega____ theta____ kappa____ phi______ frames
    -      -19.1691  -99.0000   30.0000 39
;
_diffrn_measurement_device_type 'Xcalibur, Eos, Gemini'
_diffrn_measurement_method '\w scans'
_diffrn_orient_matrix_UB_11 0.0179915000
_diffrn_orient_matrix_UB_12 0.0209658000
_diffrn_orient_matrix_UB_13 -0.0148757000
_diffrn_orient_matrix_UB_21 -0.0306719000
_diffrn_orient_matrix_UB_22 -0.0005533000
_diffrn_orient_matrix_UB_23 -0.0330722000
_diffrn_orient_matrix_UB_31 -0.0048449000
_diffrn_orient_matrix_UB_32 0.0813429000
_diffrn_orient_matrix_UB_33 0.0036121000
_diffrn_radiation_monochromator graphite
_diffrn_radiation_type MoK\a
_diffrn_radiation_wavelength 0.71073
_diffrn_reflns_av_R_equivalents 0.0239
_diffrn_reflns_av_unetI/netI 0.0303
_diffrn_reflns_Laue_measured_fraction_full 0.998
_diffrn_reflns_Laue_measured_fraction_max 0.998
_diffrn_reflns_limit_h_max 28
_diffrn_reflns_limit_h_min -28
_diffrn_reflns_limit_k_max 7
_diffrn_reflns_limit_k_min -9
_diffrn_reflns_limit_l_max 27
_diffrn_reflns_limit_l_min -17
_diffrn_reflns_number 7270
_diffrn_reflns_point_group_measured_fraction_full 0.998
_diffrn_reflns_point_group_measured_fraction_max 0.998
_diffrn_reflns_theta_full 24.710
_diffrn_reflns_theta_max 24.710
_diffrn_reflns_theta_min 2.978
_diffrn_source 'Enhance (Mo) X-ray Source'
_exptl_absorpt_coefficient_mu 0.345
_exptl_absorpt_correction_T_max 1.00000
_exptl_absorpt_correction_T_min 0.80170
_exptl_absorpt_correction_type multi-scan
_exptl_absorpt_process_details
;
CrysAlisPro, Agilent Technologies,
Version 1.171.36.28 (release 01-02-2013 CrysAlis171 .NET)
(compiled Feb  1 2013,16:14:44)
Empirical absorption correction using spherical harmonics,
 implemented in SCALE3 ABSPACK scaling algorithm.
;
_exptl_crystal_colour COLORLES
_exptl_crystal_density_diffrn 1.492
_exptl_crystal_density_method 'not measured'
_exptl_crystal_description BLOCK
_exptl_crystal_F_000 1836
_exptl_crystal_size_max 0.25
_exptl_crystal_size_mid 0.22
_exptl_crystal_size_min 0.20
_refine_diff_density_max 0.414
_refine_diff_density_min -0.532
_refine_diff_density_rms 0.086
_refine_ls_extinction_method none
_refine_ls_goodness_of_fit_ref 1.058
_refine_ls_hydrogen_treatment mixed
_refine_ls_matrix_type full
_refine_ls_number_parameters 274
_refine_ls_number_reflns 3327
_refine_ls_number_restraints 3
_refine_ls_restrained_S_all 1.058
_refine_ls_R_factor_all 0.0726
_refine_ls_R_factor_gt 0.0596
_refine_ls_shift/su_max 0.000
_refine_ls_shift/su_mean 0.000
_refine_ls_structure_factor_coef Fsqd
_refine_ls_weighting_details 'w=1/[\s^2^(Fo^2^)+(0.0917P)^2^+5.9596P] where P=(Fo^2^+2Fc^2^)/3'
_refine_ls_weighting_scheme calc
_refine_ls_wR_factor_gt 0.1601
_refine_ls_wR_factor_ref 0.1718
_reflns_Friedel_coverage 0.000
_reflns_number_gt 2676
_reflns_number_total 3327
_reflns_threshold_expression 'I > 2\s(I)'
_cod_data_source_file lq5020.cif
_cod_data_source_block FUROS2PY
_cod_depositor_comments
;

2022-09-15
Z value and formula fixed to values more according to usual
chemical conventions.                 miguel
;
_cod_original_formula_sum 'C34 H43 Cl2 N6 O13 S2'
_cod_original_formula_weight 878.76
_cod_original_formula_moiety '2(C12 H11 Cl N2 O5 S), C2 H7 O, 2(C4 H7 N O)'
_cod_original_formula_units_Z 4
_cod_original_cell_volume 3913.0(9)
_cod_database_code 1551858
_publcif_datablock.id {d13c21dc-338a-43e4-b242-c21ab5e529fa}

_shelx_shelxl_version_number 2016/6
_chemical_oxdiff_formula 'C H N O S'
_chemical_oxdiff_usercomment GEETHA
_shelx_space_group_comment
;
The symmetry employed for this shelxl refinement is uniquely defined
by the following loop, which should always be used as a source of
symmetry information in preference to the above space-group names.
They are only intended as comments.
;
_reflns_odcompleteness_completeness 99.75
_reflns_odcompleteness_iscentric 1
_reflns_odcompleteness_theta 24.66
_olex2_refinement_description
;
1. Fixed Uiso
 At 1.2 times of:
  All C(H) groups, All C(H,H) groups, All N(H) groups
 At 1.5 times of:
  All C(H,H,H) groups, All O(H) groups
2. Restrained distances
 O7-H7
 0.9 with sigma of 0.02
 N1-H1A
 0.9 with sigma of 0.02
 N1-H1B
 0.9 with sigma of 0.02
3.a Secondary CH2 refined with riding coordinates:
 C8(H8A,H8B), C14(H14A,H14B), C16(H16A,H16B), C15(H15A,H15B)
3.b Aromatic/amide H refined with riding coordinates:
 C3(H3), N2(H2), C6(H6), C10(H10), C12(H12), C11(H11)
3.c Idealised Me refined as rotating group:
 C17(H17A,H17B,H17C)
3.d Idealised tetrahedral OH refined as rotating group:
 O4(H4)
;
_olex2_submission_special_instructions 'No special instructions were received'

loop_
_space_group_symop_operation_xyz
'x, y, z'
'-x, y, -z+1/2'
'x+1/2, y+1/2, z'
'-x+1/2, y+1/2, -z+1/2'
'-x, -y, -z'
'x, -y, z-1/2'
'-x+1/2, -y+1/2, -z'
'x+1/2, -y+1/2, z-1/2'

loop_
_atom_site_label
_atom_site_type_symbol
_atom_site_fract_x
_atom_site_fract_y
_atom_site_fract_z
_atom_site_U_iso_or_equiv
_atom_site_adp_type
_atom_site_occupancy
_atom_site_site_symmetry_order
_atom_site_calc_flag
_atom_site_refinement_flags_posn
_atom_site_refinement_flags_adp
_atom_site_refinement_flags_occupancy
S1 S 0.16303(4) 0.18148(11) 0.01509(4) 0.0515(3) Uani 1 1 d . . .
Cl1 Cl 0.20170(5) 0.55529(13) 0.01536(6) 0.0723(4) Uani 1 1 d . . .
O3 O -0.00557(13) 0.4579(3) 0.12420(14) 0.0595(7) Uani 1 1 d . . .
C7 C 0.07948(14) 0.5793(4) 0.08142(14) 0.0386(7) Uani 1 1 d . . .
C3 C 0.08783(14) 0.3039(4) 0.05763(14) 0.0402(7) Uani 1 1 d . . .
H3 H 0.075691 0.198501 0.056327 0.048 Uiso 1 1 calc R . .
O1 O 0.23499(12) 0.1841(3) 0.06165(12) 0.0627(7) Uani 1 1 d . . .
N2 N 0.05370(13) 0.6937(3) 0.10029(14) 0.0472(7) Uani 1 1 d . . .
H2 H 0.022638 0.667440 0.106566 0.057 Uiso 1 1 calc R . .
O4 O 0.00626(16) 0.2147(3) 0.09683(18) 0.0717(8) Uani 1 1 d . . .
H4 H -0.017964 0.193669 0.110468 0.108 Uiso 1 1 calc GR . .
C2 C 0.06197(14) 0.4176(3) 0.08006(14) 0.0378(7) Uani 1 1 d . . .
O5 O 0.15568(15) 0.8134(3) 0.23242(13) 0.0713(8) Uani 1 1 d . . .
O2 O 0.12729(16) 0.0437(3) 0.01294(17) 0.0780(9) Uani 1 1 d . . .
C1 C 0.01819(16) 0.3672(4) 0.10253(16) 0.0441(7) Uani 1 1 d . . .
C5 C 0.14808(16) 0.4988(4) 0.03971(15) 0.0435(7) Uani 1 1 d . . .
C4 C 0.13054(15) 0.3400(4) 0.03730(14) 0.0404(7) Uani 1 1 d . . .
C8 C 0.07462(17) 0.8583(4) 0.11079(18) 0.0504(8) Uani 1 1 d . . .
H8A H 0.041988 0.921377 0.113251 0.060 Uiso 1 1 calc R . .
H8B H 0.074606 0.894804 0.071564 0.060 Uiso 1 1 calc R . .
C9 C 0.14270(17) 0.8842(4) 0.17411(16) 0.0492(8) Uani 1 1 d . . .
C6 C 0.12335(15) 0.6150(4) 0.06081(15) 0.0432(7) Uani 1 1 d . . .
H6 H 0.135834 0.719790 0.061525 0.052 Uiso 1 1 calc R . .
N1 N 0.1450(2) 0.2123(5) -0.06028(16) 0.0696(10) Uani 1 1 d D . .
C10 C 0.1960(2) 0.9696(5) 0.1881(2) 0.0710(11) Uani 1 1 d . . .
H10 H 0.199993 1.029299 0.157197 0.085 Uiso 1 1 calc R . .
O7 O 0.000000 0.2575(11) 0.750000 0.198(4) Uani 1 2 d DS T P
C12 C 0.2198(3) 0.8574(6) 0.2835(2) 0.0841(15) Uani 1 1 d . . .
H12 H 0.241955 0.824818 0.328987 0.101 Uiso 1 1 calc R . .
C17 C 0.0175(3) 0.1918(6) 0.8169(3) 0.0969(16) Uani 1 1 d . . .
H17A H 0.011835 0.078836 0.813302 0.145 Uiso 1 1 calc GR . .
H17B H -0.011741 0.237209 0.828711 0.145 Uiso 1 1 calc GR . .
H17C H 0.063618 0.217102 0.851942 0.145 Uiso 1 1 calc GR . .
C11 C 0.2458(2) 0.9513(6) 0.2598(2) 0.0849(15) Uani 1 1 d . . .
H11 H 0.288482 0.997427 0.284801 0.102 Uiso 1 1 calc R . .
N3 N 0.09380(19) 0.3397(4) 0.33503(19) 0.0697(9) Uani 1 1 d . . .
C13 C 0.0862(2) 0.1850(5) 0.3306(2) 0.0769(13) Uani 1 1 d . . .
O6 O 0.0510(2) 0.1097(4) 0.3448(3) 0.1283(17) Uani 1 1 d . . .
C14 C 0.1257(3) 0.1163(7) 0.3046(3) 0.0977(17) Uani 1 1 d . . .
H14A H 0.158383 0.039700 0.336949 0.117 Uiso 1 1 calc R . .
H14B H 0.095892 0.064215 0.260755 0.117 Uiso 1 1 calc R . .
C16 C 0.1374(3) 0.3993(6) 0.3146(3) 0.0915(15) Uani 1 1 d . . .
H16A H 0.175632 0.456625 0.351965 0.110 Uiso 1 1 calc R . .
H16B H 0.112696 0.468840 0.275131 0.110 Uiso 1 1 calc R . .
C15 C 0.1604(3) 0.2520(6) 0.2970(3) 0.0951(15) Uani 1 1 d . . .
H15A H 0.148626 0.258006 0.250264 0.114 Uiso 1 1 calc R . .
H15B H 0.209028 0.240262 0.327756 0.114 Uiso 1 1 calc R . .
H1A H 0.169(2) 0.282(4) -0.064(2) 0.075(15) Uiso 1 1 d D . .
H1B H 0.111(2) 0.151(6) -0.090(3) 0.13(2) Uiso 1 1 d D . .
H3A H 0.069(3) 0.403(7) 0.347(3) 0.110(18) Uiso 1 1 d . . .
H7 H 0.000000 0.367(3) 0.750000 0.15(4) Uiso 1 2 d DS T P

loop_
_atom_site_aniso_label
_atom_site_aniso_U_11
_atom_site_aniso_U_22
_atom_site_aniso_U_33
_atom_site_aniso_U_23
_atom_site_aniso_U_13
_atom_site_aniso_U_12
S1 0.0575(5) 0.0553(5) 0.0512(5) -0.0058(4) 0.0361(4) 0.0059(4)
Cl1 0.0807(7) 0.0738(7) 0.0921(7) -0.0028(5) 0.0666(6) -0.0087(5)
O3 0.0752(17) 0.0442(14) 0.0879(18) -0.0043(12) 0.0633(15) 0.0038(12)
C7 0.0359(15) 0.0385(16) 0.0327(14) -0.0004(12) 0.0138(12) 0.0028(12)
C3 0.0409(16) 0.0381(16) 0.0389(15) -0.0015(13) 0.0204(13) 0.0031(13)
O1 0.0586(15) 0.0826(18) 0.0513(13) 0.0035(12) 0.0334(12) 0.0229(13)
N2 0.0471(15) 0.0374(14) 0.0586(16) -0.0065(12) 0.0303(13) 0.0008(11)
O4 0.103(2) 0.0375(14) 0.125(2) 0.0035(14) 0.094(2) 0.0044(13)
C2 0.0380(15) 0.0360(16) 0.0361(14) -0.0004(12) 0.0187(13) 0.0031(12)
O5 0.086(2) 0.0656(17) 0.0536(15) 0.0055(12) 0.0336(15) 0.0097(14)
O2 0.106(2) 0.0547(16) 0.113(2) -0.0237(15) 0.086(2) -0.0110(15)
C1 0.0479(17) 0.0369(17) 0.0519(17) 0.0023(14) 0.0306(15) 0.0050(13)
C5 0.0423(16) 0.0477(18) 0.0408(16) 0.0005(14) 0.0234(14) 0.0011(13)
C4 0.0395(16) 0.0446(17) 0.0353(14) -0.0017(13) 0.0197(13) 0.0022(13)
C8 0.0505(18) 0.0333(17) 0.0592(19) -0.0020(14) 0.0255(16) 0.0061(14)
C9 0.057(2) 0.0347(16) 0.0477(18) -0.0039(14) 0.0242(16) 0.0088(15)
C6 0.0452(17) 0.0372(16) 0.0421(16) -0.0002(13) 0.0212(14) -0.0017(13)
N1 0.074(2) 0.091(3) 0.0482(18) -0.0131(18) 0.0365(18) -0.001(2)
C10 0.070(3) 0.065(3) 0.064(2) -0.0063(19) 0.029(2) -0.011(2)
O7 0.296(12) 0.119(6) 0.116(6) 0.000 0.075(6) 0.000
C12 0.086(3) 0.085(3) 0.050(2) -0.008(2) 0.018(2) 0.023(3)
C17 0.097(4) 0.080(3) 0.099(4) -0.008(3) 0.046(3) 0.000(3)
C11 0.059(2) 0.089(3) 0.074(3) -0.031(3) 0.017(2) 0.003(2)
N3 0.086(2) 0.060(2) 0.092(2) -0.0111(18) 0.067(2) -0.0088(17)
C13 0.104(3) 0.065(3) 0.101(3) -0.029(2) 0.081(3) -0.023(2)
O6 0.211(4) 0.071(2) 0.225(5) -0.061(3) 0.197(4) -0.055(3)
C14 0.120(4) 0.087(3) 0.141(5) -0.034(3) 0.106(4) -0.019(3)
C16 0.095(3) 0.086(3) 0.127(4) -0.003(3) 0.082(3) -0.016(3)
C15 0.107(4) 0.091(4) 0.131(4) -0.006(3) 0.093(4) -0.007(3)

loop_
_atom_type_symbol
_atom_type_description
_atom_type_scat_dispersion_real
_atom_type_scat_dispersion_imag
_atom_type_scat_source
C C 0.0033 0.0016 'International Tables Vol C Tables 4.2.6.8 and 6.1.1.4'
H H 0.0000 0.0000 'International Tables Vol C Tables 4.2.6.8 and 6.1.1.4'
N N 0.0061 0.0033 'International Tables Vol C Tables 4.2.6.8 and 6.1.1.4'
O O 0.0106 0.0060 'International Tables Vol C Tables 4.2.6.8 and 6.1.1.4'
S S 0.1246 0.1234 'International Tables Vol C Tables 4.2.6.8 and 6.1.1.4'
Cl Cl 0.1484 0.1585 'International Tables Vol C Tables 4.2.6.8 and 6.1.1.4'

loop_
_geom_angle_atom_site_label_1
_geom_angle_atom_site_label_2
_geom_angle_atom_site_label_3
_geom_angle
_geom_angle_site_symmetry_3
O1 S1 C4 107.44(14) .
O1 S1 N1 108.17(18) .
O2 S1 O1 118.54(18) .
O2 S1 C4 106.11(15) .
O2 S1 N1 108.0(2) .
N1 S1 C4 108.26(18) .
N2 C7 C2 121.0(3) .
N2 C7 C6 121.5(3) .
C6 C7 C2 117.6(3) .
C4 C3 C2 123.1(3) .
C7 N2 C8 124.6(3) .
C7 C2 C1 121.8(3) .
C3 C2 C7 118.9(3) .
C3 C2 C1 119.2(3) .
C9 O5 C12 106.2(4) .
O3 C1 O4 122.4(3) .
O3 C1 C2 123.7(3) .
O4 C1 C2 113.9(3) .
C4 C5 Cl1 120.7(2) .
C6 C5 Cl1 117.8(3) .
C6 C5 C4 121.5(3) .
C3 C4 S1 117.7(2) .
C3 C4 C5 117.4(3) .
C5 C4 S1 124.7(2) .
N2 C8 C9 113.1(3) .
O5 C9 C8 116.8(3) .
C10 C9 O5 109.8(3) .
C10 C9 C8 133.4(3) .
C5 C6 C7 121.5(3) .
C9 C10 C11 106.5(4) .
C17 O7 C17 136.3(8) 2_556
C11 C12 O5 110.8(4) .
C12 C11 C10 106.7(4) .
C13 N3 C16 114.2(4) .
N3 C13 C14 109.1(4) .
O6 C13 N3 125.0(4) .
O6 C13 C14 125.9(4) .
C15 C14 C13 105.6(4) .
N3 C16 C15 103.9(4) .
C14 C15 C16 107.1(4) .

loop_
_geom_bond_atom_site_label_1
_geom_bond_atom_site_label_2
_geom_bond_distance
_geom_bond_site_symmetry_2
S1 O1 1.430(3) .
S1 O2 1.425(3) .
S1 C4 1.763(3) .
S1 N1 1.591(3) .
Cl1 C5 1.731(3) .
O3 C1 1.218(4) .
C7 N2 1.345(4) .
C7 C2 1.422(4) .
C7 C6 1.407(4) .
C3 C2 1.392(4) .
C3 C4 1.377(4) .
N2 C8 1.449(4) .
O4 C1 1.308(4) .
C2 C1 1.469(4) .
O5 C9 1.360(4) .
O5 C12 1.366(5) .
C5 C4 1.395(5) .
C5 C6 1.371(5) .
C8 C9 1.483(5) .
C9 C10 1.332(5) .
C10 C11 1.426(6) .
O7 C17 1.488(6) .
O7 C17 1.489(6) 2_556
C12 C11 1.305(7) .
N3 C13 1.314(5) .
N3 C16 1.455(5) .
C13 O6 1.236(5) .
C13 C14 1.495(6) .
C14 C15 1.479(7) .
C16 C15 1.505(7) .
